data_7060245
loop_
_publ_author_name
'Ghosh, Soumen'
'Khan, Mehebub Ali'
'Bhattacharyya, Arghyadeep'
'Alam, Md. Akhtarul'
'Zangrando, Ennio'
'Guchhait, Nikhil'

_publ_section_title
;
 Cu(ii)-induced twisting of the biphenyl core: exploring the effect of
 structure and coordination environment of biphenyl-based chiral
 copper(ii) complexes on interaction with calf-thymus DNA
;
_journal_issue 46
_journal_name_full 'New Journal of Chemistry'
_journal_page_first 20275
_journal_page_last 20284
_journal_paper_doi 10.1039/C9NJ06184C
_journal_volume 44
_journal_year 2020
_chemical_formula_moiety 'C28 H20 N6 O8, C4 H8 O2'
_chemical_formula_sum 'C32 H28 N6 O10'
_chemical_formula_weight 656.60
_space_group_crystal_system monoclinic
_space_group_IT_number 14
_space_group_name_Hall '-P 2yn'
_space_group_name_H-M_alt 'P 1 21/n 1'
_atom_sites_solution_hydrogens geom
_audit_creation_method SHELXL-2018/3
_audit_update_record
;
2020-10-01 deposited with the CCDC.	2020-10-26 downloaded from the CCDC.
;
_cell_angle_alpha 90
_cell_angle_beta 97.516(3)
_cell_angle_gamma 90
_cell_formula_units_Z 4
_cell_length_a 11.985(3)
_cell_length_b 11.954(3)
_cell_length_c 22.679(5)
_cell_measurement_reflns_used 2016
_cell_measurement_temperature 296(2)
_cell_measurement_theta_max 18.57
_cell_measurement_theta_min 2.40
_cell_volume 3221.3(13)
_computing_cell_refinement 'Bruker SAINT'
_computing_data_collection 'Bruker APEX2'
_computing_data_reduction 'Bruker SAINT'
_computing_molecular_graphics 'Ortep3 for Windows (Farrugia,1997)'
_computing_publication_material 'Wingx 2018.3 (Farrugia, 1999)'
_computing_structure_refinement 'SHELXL-2018/3 (Sheldrick, 2018)'
_computing_structure_solution 'SHELXT 2014/5 (Sheldrick, 2014)'
_diffrn_ambient_temperature 296(2)
_diffrn_measured_fraction_theta_full 0.885
_diffrn_measured_fraction_theta_max 0.885
_diffrn_measurement_device_type 'Bruker APEX-II CCD'
_diffrn_measurement_method '\f and \w scans'
_diffrn_radiation_source 'fine-focus sealed tube'
_diffrn_radiation_type MoK\a
_diffrn_radiation_wavelength 0.71073
_diffrn_reflns_av_R_equivalents 0.1204
_diffrn_reflns_av_unetI/netI 0.1775
_diffrn_reflns_Laue_measured_fraction_full 0.885
_diffrn_reflns_Laue_measured_fraction_max 0.885
_diffrn_reflns_limit_h_max 14
_diffrn_reflns_limit_h_min -14
_diffrn_reflns_limit_k_max 13
_diffrn_reflns_limit_k_min -14
_diffrn_reflns_limit_l_max 25
_diffrn_reflns_limit_l_min -26
_diffrn_reflns_number 17926
_diffrn_reflns_point_group_measured_fraction_full 0.885
_diffrn_reflns_point_group_measured_fraction_max 0.885
_diffrn_reflns_theta_full 24.670
_diffrn_reflns_theta_max 24.670
_diffrn_reflns_theta_min 1.811
_exptl_absorpt_coefficient_mu 0.103
_exptl_absorpt_correction_type none
_exptl_crystal_colour yellow
_exptl_crystal_density_diffrn 1.354
_exptl_crystal_description prism
_exptl_crystal_F_000 1368
_exptl_crystal_size_max 0.24
_exptl_crystal_size_mid 0.18
_exptl_crystal_size_min 0.04
_refine_diff_density_max 0.225
_refine_diff_density_min -0.271
_refine_diff_density_rms 0.036
_refine_ls_extinction_method none
_refine_ls_goodness_of_fit_ref 0.824
_refine_ls_hydrogen_treatment constr
_refine_ls_matrix_type full
_refine_ls_number_parameters 418
_refine_ls_number_reflns 4835
_refine_ls_number_restraints 1
_refine_ls_restrained_S_all 0.824
_refine_ls_R_factor_all 0.1774
_refine_ls_R_factor_gt 0.0620
_refine_ls_shift/su_max 0.000
_refine_ls_shift/su_mean 0.000
_refine_ls_structure_factor_coef Fsqd
_refine_ls_weighting_details 'w=1/[\s^2^(Fo^2^)+(0.0685P)^2^] where P=(Fo^2^+2Fc^2^)/3'
_refine_ls_weighting_scheme calc
_refine_ls_wR_factor_gt 0.1408
_refine_ls_wR_factor_ref 0.1781
_reflns_Friedel_coverage 0.000
_reflns_number_gt 1804
_reflns_number_total 4835
_reflns_threshold_expression 'I > 2\s(I)'
_cod_data_source_file c9nj06184c2.cif
_cod_data_source_block shelx_CCDC1
_cod_original_cell_volume 3221.4(13)
_cod_original_sg_symbol_H-M 'P 21/n'
_cod_database_code 7060245
_shelx_shelxl_version_number 2018/3
_shelx_space_group_comment
;
The symmetry employed for this shelxl refinement is uniquely defined
by the following loop, which should always be used as a source of
symmetry information in preference to the above space-group names.
They are only intended as comments.
;

loop_
_space_group_symop_operation_xyz
'x, y, z'
'-x+1/2, y+1/2, -z+1/2'
'-x, -y, -z'
'x-1/2, -y-1/2, z-1/2'

loop_
_atom_site_label
_atom_site_type_symbol
_atom_site_fract_x
_atom_site_fract_y
_atom_site_fract_z
_atom_site_U_iso_or_equiv
_atom_site_adp_type
_atom_site_occupancy
_atom_site_site_symmetry_order
_atom_site_calc_flag
_atom_site_refinement_flags_posn
_atom_site_refinement_flags_adp
_atom_site_refinement_flags_occupancy
_atom_site_disorder_assembly
_atom_site_disorder_group
O1 O 1.0354(3) 0.3280(3) 0.10561(17) 0.0949(11) Uani 1 1 d . . . . .
H1O H 1.004523 0.363661 0.129764 0.142 Uiso 1 1 calc R U . . .
O2 O 0.9952(3) 0.4799(3) 0.25372(14) 0.0811(10) Uani 1 1 d . . . . .
O3 O 0.7564(3) 0.7607(2) 0.14985(13) 0.0653(8) Uani 1 1 d . . . . .
O4 O 0.7441(3) 1.0199(3) 0.04262(15) 0.0776(9) Uani 1 1 d . . . . .
H4O H 0.726700 0.974289 0.066831 0.116 Uiso 1 1 calc R U . . .
O5 O 0.8707(4) 0.3476(4) -0.16537(19) 0.1376(18) Uani 1 1 d . . . . .
O6 O 0.7435(5) 0.4533(5) -0.1333(2) 0.1454(19) Uani 1 1 d . . . . .
O7 O 0.4247(3) 1.4106(3) -0.04886(18) 0.1107(13) Uani 1 1 d . . . . .
O8 O 0.3221(4) 1.3280(3) 0.0084(2) 0.1213(15) Uani 1 1 d . . . . .
N1 N 0.5855(3) 0.8428(3) 0.14867(14) 0.0538(9) Uani 1 1 d . . . . .
H1N H 0.521198 0.843252 0.161614 0.065 Uiso 1 1 calc R U . . .
N2 N 0.6109(3) 0.9222(3) 0.10899(14) 0.0505(8) Uani 1 1 d . . . . .
N3 N 0.8789(3) 0.5608(3) 0.17974(17) 0.0603(9) Uani 1 1 d . . . . .
H3N H 0.828924 0.611341 0.169768 0.072 Uiso 1 1 calc R U . . .
N4 N 0.9063(3) 0.4839(3) 0.13881(18) 0.0574(9) Uani 1 1 d . . . . .
N5 N 0.8282(6) 0.3943(6) -0.1257(2) 0.1058(17) Uani 1 1 d . . . . .
N6 N 0.4081(5) 1.3364(3) -0.0142(2) 0.0831(12) Uani 1 1 d . . . . .
C1 C 0.9817(4) 0.3458(4) 0.0507(2) 0.0707(13) Uani 1 1 d . . . . .
C2 C 1.0191(5) 0.2874(4) 0.0036(3) 0.0915(17) Uani 1 1 d . . . . .
H2 H 1.078708 0.237446 0.011175 0.110 Uiso 1 1 calc R U . . .
C3 C 0.9684(6) 0.3029(5) -0.0542(3) 0.0889(16) Uani 1 1 d . . . . .
H3 H 0.992128 0.262946 -0.085480 0.107 Uiso 1 1 calc R U . . .
C4 C 0.8832(5) 0.3778(5) -0.0639(2) 0.0786(14) Uani 1 1 d . . . . .
C5 C 0.8449(4) 0.4382(4) -0.0191(2) 0.0658(12) Uani 1 1 d . . . . .
H5 H 0.785850 0.488517 -0.027906 0.079 Uiso 1 1 calc R U . . .
C6 C 0.8943(4) 0.4240(3) 0.0392(2) 0.0609(11) Uani 1 1 d . . . . .
C7 C 0.8597(4) 0.4958(3) 0.0849(2) 0.0581(11) Uani 1 1 d . . . . .
H7 H 0.804514 0.549812 0.075347 0.070 Uiso 1 1 calc R U . . .
C8 C 0.9323(4) 0.5553(4) 0.2357(2) 0.0604(11) Uani 1 1 d . . . . .
C9 C 0.9142(4) 0.6551(3) 0.27340(19) 0.0579(11) Uani 1 1 d . . . . .
C10 C 1.0092(4) 0.7072(4) 0.3022(2) 0.0729(13) Uani 1 1 d . . . . .
H10 H 1.079799 0.678185 0.298089 0.087 Uiso 1 1 calc R U . . .
C11 C 1.0018(6) 0.8008(5) 0.3368(2) 0.0890(16) Uani 1 1 d . . . . .
H11 H 1.066395 0.835409 0.355557 0.107 Uiso 1 1 calc R U . . .
C12 C 0.8974(6) 0.8421(4) 0.3432(2) 0.0898(17) Uani 1 1 d . . . . .
H12 H 0.891432 0.904992 0.366745 0.108 Uiso 1 1 calc R U . . .
C13 C 0.8023(4) 0.7926(4) 0.3157(2) 0.0685(13) Uani 1 1 d . . . . .
H13 H 0.732411 0.822548 0.320399 0.082 Uiso 1 1 calc R U . . .
C14 C 0.8082(4) 0.6967(3) 0.28033(18) 0.0543(11) Uani 1 1 d . . . . .
C15 C 0.7004(3) 0.6397(3) 0.25767(18) 0.0519(10) Uani 1 1 d . . . . .
C16 C 0.6663(4) 0.5518(4) 0.2909(2) 0.0619(11) Uani 1 1 d . . . . .
H16 H 0.715298 0.523487 0.322625 0.074 Uiso 1 1 calc R U . . .
C17 C 0.5595(5) 0.5055(4) 0.2774(2) 0.0744(14) Uani 1 1 d . . . . .
H17 H 0.538113 0.445247 0.299337 0.089 Uiso 1 1 calc R U . . .
C18 C 0.4865(4) 0.5482(4) 0.2322(2) 0.0680(12) Uani 1 1 d . . . . .
H18 H 0.413890 0.519608 0.224626 0.082 Uiso 1 1 calc R U . . .
C19 C 0.5192(4) 0.6334(4) 0.1974(2) 0.0633(12) Uani 1 1 d . . . . .
H19 H 0.469178 0.660506 0.165793 0.076 Uiso 1 1 calc R U . . .
C20 C 0.6264(3) 0.6793(3) 0.20918(18) 0.0509(10) Uani 1 1 d . . . . .
C21 C 0.6631(4) 0.7636(3) 0.16730(18) 0.0518(10) Uani 1 1 d . . . . .
C22 C 0.5362(4) 0.9970(3) 0.09450(17) 0.0496(10) Uani 1 1 d . . . . .
H22 H 0.467995 0.994538 0.109831 0.060 Uiso 1 1 calc R U . . .
C23 C 0.5583(3) 1.0860(3) 0.05397(16) 0.0498(10) Uani 1 1 d . . . . .
C24 C 0.4769(4) 1.1660(3) 0.03795(17) 0.0537(10) Uani 1 1 d . . . . .
H24 H 0.407553 1.160717 0.052013 0.064 Uiso 1 1 calc R U . . .
C25 C 0.4972(4) 1.2532(3) 0.00151(19) 0.0583(11) Uani 1 1 d . . . . .
C26 C 0.5996(5) 1.2650(4) -0.0199(2) 0.0668(13) Uani 1 1 d . . . . .
H26 H 0.613059 1.325070 -0.044100 0.080 Uiso 1 1 calc R U . . .
C27 C 0.6794(4) 1.1863(4) -0.0047(2) 0.0742(14) Uani 1 1 d . . . . .
H27 H 0.748421 1.192934 -0.018951 0.089 Uiso 1 1 calc R U . . .
C28 C 0.6621(4) 1.0961(3) 0.03156(19) 0.0570(11) Uani 1 1 d . . . . .
O9 O 0.1905(6) 0.9533(7) 0.1780(3) 0.1584(18) Uani 0.249(9) 1 d DG . P A 1
O10 O 0.3341(3) 0.8553(3) 0.15045(14) 0.0975(11) Uani 1 1 d G . . A 1
C31 C 0.2863(4) 0.8328(4) 0.24913(15) 0.0967(18) Uani 1 1 d G . . A 1
H31A H 0.230022 0.865390 0.270291 0.145 Uiso 1 1 calc R U . A 1
H31B H 0.276014 0.753144 0.247073 0.145 Uiso 1 1 calc R U . A 1
H31C H 0.359666 0.849483 0.269544 0.145 Uiso 1 1 calc R U . A 1
C32 C 0.2756(3) 0.8798(3) 0.18772(15) 0.0854(15) Uani 1 1 d DG . . A 1
C33 C 0.1720(9) 1.0040(10) 0.1193(4) 0.1584(18) Uani 0.249(9) 1 d G . P A 1
H33A H 0.156697 0.946705 0.089016 0.190 Uiso 0.249(9) 1 calc R U P A 1
H33B H 0.238110 1.045538 0.111636 0.190 Uiso 0.249(9) 1 calc R U P A 1
C34 C 0.0727(13) 1.0812(15) 0.1183(5) 0.1584(18) Uani 0.249(9) 1 d G . P A 1
H34A H 0.057897 1.116251 0.080020 0.238 Uiso 0.249(9) 1 calc R U P A 1
H34B H 0.007842 1.039053 0.125901 0.238 Uiso 0.249(9) 1 calc R U P A 1
H34C H 0.088883 1.137433 0.148419 0.238 Uiso 0.249(9) 1 calc R U P A 1
O9B O 0.2017(5) 0.9624(7) 0.1800(3) 0.1584(18) Uani 0.751(9) 1 d G . P A 2
C33B C 0.1947(6) 1.0364(7) 0.1288(3) 0.1584(18) Uani 0.751(9) 1 d G . P A 2
H33C H 0.262432 1.030597 0.109827 0.190 Uiso 0.751(9) 1 calc R U P A 2
H33D H 0.186382 1.113383 0.141044 0.190 Uiso 0.751(9) 1 calc R U P A 2
C34B C 0.0937(7) 1.0008(8) 0.0865(3) 0.1584(18) Uani 0.751(9) 1 d G . P A 2
H34D H 0.086425 1.048049 0.052022 0.238 Uiso 0.751(9) 1 calc R U P A 2
H34E H 0.103034 0.924565 0.074749 0.238 Uiso 0.751(9) 1 calc R U P A 2
H34F H 0.027331 1.006972 0.105823 0.238 Uiso 0.751(9) 1 calc R U P A 2

loop_
_atom_site_aniso_label
_atom_site_aniso_U_11
_atom_site_aniso_U_22
_atom_site_aniso_U_33
_atom_site_aniso_U_23
_atom_site_aniso_U_13
_atom_site_aniso_U_12
O1 0.116(3) 0.091(3) 0.076(3) 0.0072(19) 0.009(2) 0.043(2)
O2 0.086(2) 0.086(2) 0.073(2) 0.0192(17) 0.0154(19) 0.0344(19)
O3 0.062(2) 0.0672(18) 0.070(2) 0.0221(15) 0.0222(17) 0.0126(14)
O4 0.070(2) 0.082(2) 0.085(3) 0.0182(17) 0.0247(18) 0.0183(18)
O5 0.152(4) 0.196(5) 0.069(3) -0.037(3) 0.030(3) -0.077(3)
O6 0.136(4) 0.202(5) 0.090(4) 0.004(3) -0.016(4) -0.011(4)
O7 0.133(3) 0.085(2) 0.110(3) 0.048(2) 0.001(3) 0.016(2)
O8 0.104(3) 0.127(3) 0.137(4) 0.053(3) 0.030(3) 0.050(3)
N1 0.055(2) 0.057(2) 0.051(2) 0.0114(17) 0.0128(18) 0.0065(17)
N2 0.060(2) 0.0503(19) 0.0419(19) 0.0036(16) 0.0099(17) 0.0037(17)
N3 0.063(2) 0.066(2) 0.052(2) 0.006(2) 0.010(2) 0.0190(18)
N4 0.059(2) 0.058(2) 0.055(2) 0.0098(19) 0.012(2) 0.0064(17)
N5 0.118(5) 0.137(5) 0.062(4) -0.014(3) 0.010(4) -0.061(4)
N6 0.101(4) 0.069(3) 0.077(3) 0.026(2) 0.001(3) 0.018(3)
C1 0.084(3) 0.063(3) 0.066(4) 0.004(3) 0.009(3) 0.012(3)
C2 0.123(5) 0.062(3) 0.093(5) -0.004(3) 0.026(4) 0.019(3)
C3 0.119(5) 0.073(3) 0.081(5) -0.018(3) 0.035(4) -0.021(4)
C4 0.095(4) 0.077(3) 0.066(4) -0.005(3) 0.018(3) -0.030(3)
C5 0.066(3) 0.071(3) 0.060(3) 0.007(3) 0.008(3) -0.017(2)
C6 0.065(3) 0.055(3) 0.064(3) 0.001(2) 0.015(3) -0.009(2)
C7 0.056(3) 0.056(3) 0.064(3) 0.003(2) 0.014(2) 0.006(2)
C8 0.055(3) 0.069(3) 0.061(3) 0.015(3) 0.019(3) 0.008(2)
C9 0.061(3) 0.063(3) 0.049(3) 0.016(2) 0.005(2) -0.002(2)
C10 0.060(3) 0.085(3) 0.071(3) 0.024(3) 0.002(3) -0.004(3)
C11 0.104(5) 0.090(4) 0.068(4) 0.008(3) -0.004(3) -0.026(4)
C12 0.133(6) 0.074(3) 0.063(4) -0.004(3) 0.012(4) -0.018(4)
C13 0.088(4) 0.063(3) 0.055(3) -0.003(2) 0.014(3) 0.001(3)
C14 0.062(3) 0.058(3) 0.044(3) 0.013(2) 0.012(2) 0.004(2)
C15 0.053(3) 0.060(2) 0.044(3) 0.006(2) 0.011(2) 0.010(2)
C16 0.062(3) 0.067(3) 0.057(3) 0.017(2) 0.007(2) 0.001(2)
C17 0.089(4) 0.071(3) 0.066(3) 0.020(3) 0.019(3) -0.002(3)
C18 0.066(3) 0.068(3) 0.071(3) 0.008(3) 0.016(3) -0.011(2)
C19 0.060(3) 0.068(3) 0.063(3) 0.013(2) 0.009(2) 0.005(2)
C20 0.054(3) 0.049(2) 0.052(3) 0.006(2) 0.014(2) 0.005(2)
C21 0.058(3) 0.050(2) 0.047(3) 0.000(2) 0.008(2) 0.005(2)
C22 0.052(2) 0.051(2) 0.046(2) 0.001(2) 0.005(2) 0.000(2)
C23 0.064(3) 0.044(2) 0.040(2) 0.0003(19) 0.003(2) 0.004(2)
C24 0.063(3) 0.055(3) 0.041(2) -0.003(2) 0.000(2) -0.003(2)
C25 0.070(3) 0.056(3) 0.047(3) 0.007(2) -0.003(2) 0.005(2)
C26 0.089(4) 0.058(3) 0.052(3) 0.011(2) 0.003(3) -0.007(3)
C27 0.072(3) 0.081(3) 0.072(3) 0.012(3) 0.019(3) -0.012(3)
C28 0.060(3) 0.060(3) 0.053(3) -0.002(2) 0.014(2) -0.007(2)
O9 0.130(3) 0.225(4) 0.128(4) 0.034(3) 0.043(3) 0.069(3)
O10 0.084(2) 0.133(3) 0.080(3) -0.017(2) 0.028(2) -0.005(2)
C31 0.095(4) 0.129(5) 0.071(4) -0.010(3) 0.029(3) -0.025(3)
C32 0.061(3) 0.109(4) 0.088(4) -0.008(3) 0.018(3) -0.007(3)
C33 0.130(3) 0.225(4) 0.128(4) 0.034(3) 0.043(3) 0.069(3)
C34 0.130(3) 0.225(4) 0.128(4) 0.034(3) 0.043(3) 0.069(3)
O9B 0.130(3) 0.225(4) 0.128(4) 0.034(3) 0.043(3) 0.069(3)
C33B 0.130(3) 0.225(4) 0.128(4) 0.034(3) 0.043(3) 0.069(3)
C34B 0.130(3) 0.225(4) 0.128(4) 0.034(3) 0.043(3) 0.069(3)

loop_
_atom_type_symbol
_atom_type_description
_atom_type_scat_dispersion_real
_atom_type_scat_dispersion_imag
_atom_type_scat_source
C C 0.0033 0.0016 'International Tables Vol C Tables 4.2.6.8 and 6.1.1.4'
H H 0.0000 0.0000 'International Tables Vol C Tables 4.2.6.8 and 6.1.1.4'
N N 0.0061 0.0033 'International Tables Vol C Tables 4.2.6.8 and 6.1.1.4'
O O 0.0106 0.0060 'International Tables Vol C Tables 4.2.6.8 and 6.1.1.4'

loop_
_geom_angle_atom_site_label_1
_geom_angle_atom_site_label_2
_geom_angle_atom_site_label_3
_geom_angle
_geom_angle_site_symmetry_1
_geom_angle_site_symmetry_3
_geom_angle_publ_flag
C1 O1 H1O 109.5 . . ?
C28 O4 H4O 109.5 . . ?
C21 N1 N2 119.2(3) . . ?
C21 N1 H1N 120.4 . . ?
N2 N1 H1N 120.4 . . ?
C22 N2 N1 116.5(3) . . ?
C8 N3 N4 118.5(3) . . ?
C8 N3 H3N 120.7 . . ?
N4 N3 H3N 120.7 . . ?
C7 N4 N3 117.1(3) . . ?
O5 N5 O6 125.0(7) . . ?
O5 N5 C4 117.2(7) . . ?
O6 N5 C4 117.8(6) . . ?
O8 N6 O7 123.5(5) . . ?
O8 N6 C25 118.2(4) . . ?
O7 N6 C25 118.4(5) . . ?
O1 C1 C2 117.8(5) . . ?
O1 C1 C6 122.3(4) . . ?
C2 C1 C6 119.8(5) . . ?
C3 C2 C1 120.8(5) . . ?
C3 C2 H2 119.6 . . ?
C1 C2 H2 119.6 . . ?
C4 C3 C2 118.1(5) . . ?
C4 C3 H3 120.9 . . ?
C2 C3 H3 120.9 . . ?
C3 C4 C5 123.0(5) . . ?
C3 C4 N5 118.4(6) . . ?
C5 C4 N5 118.6(6) . . ?
C4 C5 C6 119.9(5) . . ?
C4 C5 H5 120.1 . . ?
C6 C5 H5 120.1 . . ?
C5 C6 C1 118.3(4) . . ?
C5 C6 C7 118.9(4) . . ?
C1 C6 C7 122.6(5) . . ?
N4 C7 C6 119.1(4) . . ?
N4 C7 H7 120.4 . . ?
C6 C7 H7 120.4 . . ?
O2 C8 N3 123.5(4) . . ?
O2 C8 C9 122.0(5) . . ?
N3 C8 C9 114.3(4) . . ?
C10 C9 C14 119.5(4) . . ?
C10 C9 C8 117.1(4) . . ?
C14 C9 C8 123.4(4) . . ?
C11 C10 C9 121.6(5) . . ?
C11 C10 H10 119.2 . . ?
C9 C10 H10 119.2 . . ?
C12 C11 C10 118.8(5) . . ?
C12 C11 H11 120.6 . . ?
C10 C11 H11 120.6 . . ?
C13 C12 C11 121.1(5) . . ?
C13 C12 H12 119.5 . . ?
C11 C12 H12 119.5 . . ?
C12 C13 C14 121.0(5) . . ?
C12 C13 H13 119.5 . . ?
C14 C13 H13 119.5 . . ?
C9 C14 C13 118.0(4) . . ?
C9 C14 C15 124.1(4) . . ?
C13 C14 C15 117.6(4) . . ?
C16 C15 C20 118.8(4) . . ?
C16 C15 C14 117.6(4) . . ?
C20 C15 C14 123.2(3) . . ?
C15 C16 C17 120.6(4) . . ?
C15 C16 H16 119.7 . . ?
C17 C16 H16 119.7 . . ?
C18 C17 C16 120.0(4) . . ?
C18 C17 H17 120.0 . . ?
C16 C17 H17 120.0 . . ?
C17 C18 C19 120.5(4) . . ?
C17 C18 H18 119.7 . . ?
C19 C18 H18 119.7 . . ?
C18 C19 C20 120.4(4) . . ?
C18 C19 H19 119.8 . . ?
C20 C19 H19 119.8 . . ?
C19 C20 C15 119.5(4) . . ?
C19 C20 C21 119.1(4) . . ?
C15 C20 C21 121.3(4) . . ?
O3 C21 N1 122.1(4) . . ?
O3 C21 C20 122.8(4) . . ?
N1 C21 C20 115.1(4) . . ?
N2 C22 C23 119.7(4) . . ?
N2 C22 H22 120.1 . . ?
C23 C22 H22 120.1 . . ?
C24 C23 C28 118.2(4) . . ?
C24 C23 C22 119.5(4) . . ?
C28 C23 C22 122.3(4) . . ?
C25 C24 C23 120.6(4) . . ?
C25 C24 H24 119.7 . . ?
C23 C24 H24 119.7 . . ?
C24 C25 C26 121.6(4) . . ?
C24 C25 N6 118.7(4) . . ?
C26 C25 N6 119.7(4) . . ?
C27 C26 C25 117.9(4) . . ?
C27 C26 H26 121.0 . . ?
C25 C26 H26 121.0 . . ?
C26 C27 C28 122.4(4) . . ?
C26 C27 H27 118.8 . . ?
C28 C27 H27 118.8 . . ?
O4 C28 C27 118.4(4) . . ?
O4 C28 C23 122.3(4) . . ?
C27 C28 C23 119.2(4) . . ?
C32 O9 C33 116.4 . . ?
C32 C31 H31A 109.5 . . ?
C32 C31 H31B 109.5 . . ?
H31A C31 H31B 109.5 . . ?
C32 C31 H31C 109.5 . . ?
H31A C31 H31C 109.5 . . ?
H31B C31 H31C 109.5 . . ?
O10 C32 O9 123.0 . . ?
O10 C32 C31 125.3 . . ?
O9 C32 C31 111.7 . . ?
O9 C33 C34 107.2 . . ?
O9 C33 H33A 110.3 . . ?
C34 C33 H33A 110.3 . . ?
O9 C33 H33B 110.3 . . ?
C34 C33 H33B 110.3 . . ?
H33A C33 H33B 108.5 . . ?
C33 C34 H34A 109.5 . . ?
C33 C34 H34B 109.5 . . ?
H34A C34 H34B 109.5 . . ?
C33 C34 H34C 109.5 . . ?
H34A C34 H34C 109.5 . . ?
H34B C34 H34C 109.5 . . ?
O9B C33B C34B 107.2 . . ?
O9B C33B H33C 110.3 . . ?
C34B C33B H33C 110.3 . . ?
O9B C33B H33D 110.3 . . ?
C34B C33B H33D 110.3 . . ?
H33C C33B H33D 108.5 . . ?
C33B C34B H34D 109.5 . . ?
C33B C34B H34E 109.5 . . ?
H34D C34B H34E 109.5 . . ?
C33B C34B H34F 109.5 . . ?
H34D C34B H34F 109.5 . . ?
H34E C34B H34F 109.5 . . ?

loop_
_geom_bond_atom_site_label_1
_geom_bond_atom_site_label_2
_geom_bond_distance
_geom_bond_site_symmetry_2
_geom_bond_publ_flag
O1 C1 1.342(6) . ?
O1 H1O 0.8200 . ?
O2 C8 1.211(5) . ?
O3 C21 1.234(5) . ?
O4 C28 1.340(5) . ?
O4 H4O 0.8200 . ?
O5 N5 1.224(7) . ?
O6 N5 1.229(7) . ?
O7 N6 1.218(5) . ?
O8 N6 1.215(6) . ?
N1 C21 1.356(5) . ?
N1 N2 1.369(4) . ?
N1 H1N 0.8600 . ?
N2 C22 1.277(5) . ?
N3 C8 1.347(5) . ?
N3 N4 1.377(4) . ?
N3 H3N 0.8600 . ?
N4 C7 1.283(5) . ?
N5 C4 1.482(8) . ?
N6 C25 1.469(6) . ?
C1 C2 1.399(7) . ?
C1 C6 1.402(6) . ?
C2 C3 1.382(8) . ?
C2 H2 0.9300 . ?
C3 C4 1.354(8) . ?
C3 H3 0.9300 . ?
C4 C5 1.374(7) . ?
C5 C6 1.388(6) . ?
C5 H5 0.9300 . ?
C6 C7 1.448(6) . ?
C7 H7 0.9300 . ?
C8 C9 1.500(6) . ?
C9 C10 1.384(6) . ?
C9 C14 1.392(6) . ?
C10 C11 1.377(7) . ?
C10 H10 0.9300 . ?
C11 C12 1.370(8) . ?
C11 H11 0.9300 . ?
C12 C13 1.361(7) . ?
C12 H12 0.9300 . ?
C13 C14 1.406(6) . ?
C13 H13 0.9300 . ?
C14 C15 1.491(6) . ?
C15 C16 1.386(5) . ?
C15 C20 1.402(5) . ?
C16 C17 1.392(7) . ?
C16 H16 0.9300 . ?
C17 C18 1.358(6) . ?
C17 H17 0.9300 . ?
C18 C19 1.376(6) . ?
C18 H18 0.9300 . ?
C19 C20 1.390(6) . ?
C19 H19 0.9300 . ?
C20 C21 1.490(5) . ?
C22 C23 1.453(5) . ?
C22 H22 0.9300 . ?
C23 C24 1.381(5) . ?
C23 C28 1.408(6) . ?
C24 C25 1.372(5) . ?
C24 H24 0.9300 . ?
C25 C26 1.385(6) . ?
C26 C27 1.355(6) . ?
C26 H26 0.9300 . ?
C27 C28 1.387(6) . ?
C27 H27 0.9300 . ?
O9 C32 1.3420 . ?
O9 C33 1.4536 . ?
O10 C32 1.2028 . ?
C31 C32 1.4918 . ?
C31 H31A 0.9600 . ?
C31 H31B 0.9600 . ?
C31 H31C 0.9600 . ?
C33 C34 1.5039 . ?
C33 H33A 0.9700 . ?
C33 H33B 0.9700 . ?
C34 H34A 0.9600 . ?
C34 H34B 0.9600 . ?
C34 H34C 0.9600 . ?
O9B C33B 1.4536 . ?
C33B C34B 1.5039 . ?
C33B H33C 0.9700 . ?
C33B H33D 0.9700 . ?
C34B H34D 0.9600 . ?
C34B H34E 0.9600 . ?
C34B H34F 0.9600 . ?
